data_7226789
loop_
_publ_author_name
'Kong, Minmin'
'Fu, Xue'
'Li, Jiaoyang'
'Li, Jianhui'
'Chen, Minhua'
'Deng, Zongwu'
'Zhang, Hailu'

_publ_section_title
;
 Sweet pharmaceutical salts of stanozolol with enhanced solubility and
 physical stability
;
_journal_issue 45
_journal_name_full CrystEngComm
_journal_page_first 8739
_journal_paper_doi 10.1039/C6CE01876A
_journal_volume 18
_journal_year 2016
_chemical_absolute_configuration ad
_chemical_formula_moiety 'C21 H33 N2 O, C4 H4 N O4 S'
_chemical_formula_sum 'C25 H37 N3 O5 S'
_chemical_formula_weight 491.64
_chemical_name_systematic
;
 ? 
;
_space_group_crystal_system monoclinic
_space_group_IT_number 4
_space_group_name_Hall 'P 2yb'
_space_group_name_H-M_alt 'P 1 21 1'
_symmetry_space_group_name_Hall 'P 2yb'
_symmetry_space_group_name_H-M 'P 1 21 1'
_atom_sites_solution_hydrogens geom
_atom_sites_solution_primary direct
_atom_sites_solution_secondary difmap
_audit_creation_date 2015-05-30
_audit_creation_method
;
Olex2 1.2
(compiled 2015.01.26 svn.r3150 for OlexSys, GUI svn.r4998)
;
_audit_update_record
;
2015-12-16 deposited with the CCDC.
2016-10-12 downloaded from the CCDC.
;
_cell_angle_alpha 90.00
_cell_angle_beta 98.633(6)
_cell_angle_gamma 90.00
_cell_formula_units_Z 2
_cell_length_a 7.3761(5)
_cell_length_b 17.7987(15)
_cell_length_c 9.5359(9)
_cell_measurement_reflns_used 1872
_cell_measurement_temperature 223.00(10)
_cell_measurement_theta_max 27.1630
_cell_measurement_theta_min 3.4700
_cell_volume 1237.74(18)
_computing_cell_refinement
;
CrysAlisPro, Agilent Technologies,
Version 1.171.36.32 (release 02-08-2013 CrysAlis171 .NET)
(compiled Aug  2 2013,16:46:58)
;
_computing_data_collection
;
CrysAlisPro, Agilent Technologies,
Version 1.171.36.32 (release 02-08-2013 CrysAlis171 .NET)
(compiled Aug  2 2013,16:46:58)
;
_computing_data_reduction
;
CrysAlisPro, Agilent Technologies,
Version 1.171.36.32 (release 02-08-2013 CrysAlis171 .NET)
(compiled Aug  2 2013,16:46:58)
;
_computing_molecular_graphics 'Olex2 (Dolomanov et al., 2009)'
_computing_publication_material 'Olex2 (Dolomanov et al., 2009)'
_computing_structure_refinement 'XL (Sheldrick, 2008)'
_computing_structure_solution 'XS (Sheldrick, 2008)'
_diffrn_ambient_temperature 223.00(10)
_diffrn_detector_area_resol_mean 10.4471
_diffrn_measured_fraction_theta_full 0.998
_diffrn_measured_fraction_theta_max 0.998
_diffrn_measurement_details
;
  1 omega   65.00   92.00   1.0000    8.0000
omega____ theta____ kappa____ phi______ frames
    -       13.6514  178.0000    0.0000 27

  2 omega   14.00   56.00   1.0000    8.0000
omega____ theta____ kappa____ phi______ frames
    -       13.6514  -99.0000   30.0000 42

  3 omega  -65.00   75.00   1.0000    8.0000
omega____ theta____ kappa____ phi______ frames
    -      -14.5889    0.0000 -180.0000 140

  4 omega  -91.00  -19.00   1.0000    8.0000
omega____ theta____ kappa____ phi______ frames
    -      -14.5889  -37.0000  120.0000 72
;
_diffrn_measurement_device_type 'Xcalibur, Atlas, Gemini'
_diffrn_measurement_method '\w scans'
_diffrn_orient_matrix_UB_11 -0.0336647000
_diffrn_orient_matrix_UB_12 -0.0308106000
_diffrn_orient_matrix_UB_13 0.0358509000
_diffrn_orient_matrix_UB_21 0.0164176000
_diffrn_orient_matrix_UB_22 0.0201730000
_diffrn_orient_matrix_UB_23 0.0646978000
_diffrn_orient_matrix_UB_31 -0.0897449000
_diffrn_orient_matrix_UB_32 0.0152314000
_diffrn_orient_matrix_UB_33 -0.0136807000
_diffrn_radiation_monochromator graphite
_diffrn_radiation_type MoK\a
_diffrn_radiation_wavelength 0.71073
_diffrn_reflns_av_R_equivalents 0.0416
_diffrn_reflns_av_unetI/netI 0.0668
_diffrn_reflns_limit_h_max 8
_diffrn_reflns_limit_h_min -9
_diffrn_reflns_limit_k_max 22
_diffrn_reflns_limit_k_min -22
_diffrn_reflns_limit_l_max 11
_diffrn_reflns_limit_l_min -11
_diffrn_reflns_number 8262
_diffrn_reflns_theta_full 26.00
_diffrn_reflns_theta_max 26.37
_diffrn_reflns_theta_min 3.02
_diffrn_source 'Enhance (Mo) X-ray Source'
_exptl_absorpt_coefficient_mu 0.172
_exptl_absorpt_correction_T_max 1.00000
_exptl_absorpt_correction_T_min 0.91942
_exptl_absorpt_correction_type multi-scan
_exptl_absorpt_process_details
;
CrysAlisPro, Agilent Technologies,
Version 1.171.36.32 (release 02-08-2013 CrysAlis171 .NET)
(compiled Aug  2 2013,16:46:58)
Empirical absorption correction using spherical harmonics,
 implemented in SCALE3 ABSPACK scaling algorithm.
;
_exptl_crystal_colour 'clear light colourless'
_exptl_crystal_density_diffrn 1.319
_exptl_crystal_density_method 'not measured'
_exptl_crystal_description plate
_exptl_crystal_F_000 528
_exptl_crystal_size_max 0.4
_exptl_crystal_size_mid 0.3
_exptl_crystal_size_min 0.1
_refine_diff_density_max 0.195
_refine_diff_density_min -0.308
_refine_diff_density_rms 0.048
_refine_ls_abs_structure_details 'Flack H D (1983), Acta Cryst. A39, 876-881'
_refine_ls_abs_structure_Flack -0.18(10)
_refine_ls_extinction_method none
_refine_ls_goodness_of_fit_ref 0.825
_refine_ls_hydrogen_treatment constr
_refine_ls_matrix_type full
_refine_ls_number_parameters 312
_refine_ls_number_reflns 4381
_refine_ls_number_restraints 1
_refine_ls_restrained_S_all 0.824
_refine_ls_R_factor_all 0.0644
_refine_ls_R_factor_gt 0.0462
_refine_ls_shift/su_max 0.000
_refine_ls_shift/su_mean 0.000
_refine_ls_structure_factor_coef Fsqd
_refine_ls_weighting_details 'calc w=1/[\s^2^(Fo^2^)+(0.1000P)^2^+0.0000P] where P=(Fo^2^+2Fc^2^)/3'
_refine_ls_weighting_scheme calc
_refine_ls_wR_factor_gt 0.1140
_refine_ls_wR_factor_ref 0.1345
_reflns_number_gt 3506
_reflns_number_total 4381
_reflns_threshold_expression >2sigma(I)
_cod_data_source_file c6ce01876a2.cif
_cod_data_source_block nami-150528akmm
_cod_depositor_comments 'Adding full bibliography for 7226788--7226789.cif.'
_cod_original_cell_volume 1237.73(18)
_cod_database_code 7226789
_reflns_odcompleteness_completeness 99.80
_reflns_odcompleteness_iscentric 1
_reflns_odcompleteness_theta 27.42
_olex2_refinement_description
;
1. Fixed Uiso
 At 1.2 times of:
  All C(H) groups, All C(H,H) groups, All N(H) groups
 At 1.5 times of:
  All C(H,H,H) groups, All O(H) groups
2.a Ternary CH refined with riding coordinates:
 C9(H9), C13(H13), C14(H14), C20(H20)
2.b Secondary CH2 refined with riding coordinates:
 C8(H8A,H8B), C11(H11A,H11B), C15(H15A,H15B), C16(H16A,H16B), C17(H17A,H17B),
 C18(H18A,H18B), C22(H22A,H22B), C23(H23A,H23B)
2.c Aromatic/amide H refined with riding coordinates:
 C5(H5), N1(H1), N2(H2), C2(H2A)
2.d Idealised Me refined as rotating group:
 C12(H12A,H12B,H12C), C21(H21A,H21B,H21C), C24(H24A,H24B,H24C), C4(H4A,H4B,H4C)
2.e Idealised tetrahedral OH refined as rotating group:
 O5(H5A)
;
_olex2_date_sample_data_collection 2015-05-28
_olex2_submission_special_instructions 'No special instructions were received'

loop_
_space_group_symop_id
_space_group_symop_operation_xyz
1 'x, y, z'
2 '-x, y+1/2, -z'

loop_
_atom_site_label
_atom_site_type_symbol
_atom_site_fract_x
_atom_site_fract_y
_atom_site_fract_z
_atom_site_U_iso_or_equiv
_atom_site_adp_type
_atom_site_occupancy
_atom_site_calc_flag
_atom_site_refinement_flags_posn
C0AA C 0.6489(4) 0.52856(19) 0.8421(3) 0.0277(7) Uani 1 d .
C5 C 1.3114(5) 0.7243(2) 0.1628(4) 0.0374(8) Uani 1 d .
H5 H 1.3864 0.6827 0.1578 0.045 Uiso 1 calc R
C6 C 1.1634(5) 0.72816(19) 0.2381(4) 0.0332(8) Uani 1 d .
C7 C 1.0935(5) 0.80009(19) 0.2169(4) 0.0324(8) Uani 1 d .
C8 C 0.9420(5) 0.83268(19) 0.2835(4) 0.0337(8) Uani 1 d .
H8A H 0.8518 0.8552 0.2112 0.040 Uiso 1 calc R
H8B H 0.9898 0.8717 0.3500 0.040 Uiso 1 calc R
C9 C 0.8506(4) 0.77072(19) 0.3621(4) 0.0280(7) Uani 1 d .
H9 H 0.7714 0.7413 0.2906 0.034 Uiso 1 calc R
C10 C 0.9917(4) 0.71553(18) 0.4456(4) 0.0256(7) Uani 1 d .
C11 C 1.0901(5) 0.67298(19) 0.3358(4) 0.0377(9) Uani 1 d .
H11A H 1.1903 0.6434 0.3852 0.045 Uiso 1 calc R
H11B H 1.0045 0.6390 0.2808 0.045 Uiso 1 calc R
C12 C 1.1353(4) 0.75763(19) 0.5490(4) 0.0329(8) Uani 1 d .
H12A H 1.1949 0.7944 0.4981 0.049 Uiso 1 calc GR
H12B H 1.2247 0.7227 0.5941 0.049 Uiso 1 calc GR
H12C H 1.0765 0.7822 0.6196 0.049 Uiso 1 calc GR
C13 C 0.8852(4) 0.65724(17) 0.5240(4) 0.0252(7) Uani 1 d .
H13 H 0.7974 0.6329 0.4506 0.030 Uiso 1 calc R
C14 C 0.7699(4) 0.69600(17) 0.6258(4) 0.0261(7) Uani 1 d .
H14 H 0.8522 0.7241 0.6974 0.031 Uiso 1 calc R
C15 C 0.6348(4) 0.75105(19) 0.5421(4) 0.0334(8) Uani 1 d .
H15A H 0.5455 0.7229 0.4777 0.040 Uiso 1 calc R
H15B H 0.5694 0.7778 0.6076 0.040 Uiso 1 calc R
C16 C 0.7280(4) 0.80739(19) 0.4580(4) 0.0335(8) Uani 1 d .
H16A H 0.8015 0.8411 0.5233 0.040 Uiso 1 calc R
H16B H 0.6351 0.8372 0.4003 0.040 Uiso 1 calc R
C17 C 1.0058(4) 0.59435(18) 0.5977(4) 0.0319(8) Uani 1 d .
H17A H 1.0669 0.5689 0.5279 0.038 Uiso 1 calc R
H17B H 1.0996 0.6165 0.6677 0.038 Uiso 1 calc R
C18 C 0.8982(5) 0.53640(18) 0.6710(4) 0.0321(8) Uani 1 d .
H18A H 0.9820 0.4995 0.7194 0.039 Uiso 1 calc R
H18B H 0.8120 0.5104 0.6006 0.039 Uiso 1 calc R
C19 C 0.7939(4) 0.57543(18) 0.7785(4) 0.0253(7) Uani 1 d .
C20 C 0.6696(4) 0.63606(18) 0.7002(4) 0.0265(7) Uani 1 d .
H20 H 0.5870 0.6101 0.6256 0.032 Uiso 1 calc R
C21 C 0.9323(5) 0.6083(2) 0.9007(4) 0.0351(8) Uani 1 d .
H21A H 0.8671 0.6319 0.9686 0.053 Uiso 1 calc GR
H21B H 1.0084 0.6447 0.8635 0.053 Uiso 1 calc GR
H21C H 1.0076 0.5686 0.9461 0.053 Uiso 1 calc GR
C22 C 0.5509(5) 0.6613(2) 0.8119(4) 0.0362(8) Uani 1 d .
H22A H 0.6100 0.7018 0.8697 0.043 Uiso 1 calc R
H22B H 0.4313 0.6782 0.7666 0.043 Uiso 1 calc R
C23 C 0.5337(5) 0.5909(2) 0.9019(4) 0.0355(8) Uani 1 d .
H23A H 0.4065 0.5756 0.8946 0.043 Uiso 1 calc R
H23B H 0.5806 0.6006 1.0008 0.043 Uiso 1 calc R
C24 C 0.5258(5) 0.4789(2) 0.7372(4) 0.0408(9) Uani 1 d .
H24A H 0.4558 0.5099 0.6664 0.061 Uiso 1 calc GR
H24B H 0.4440 0.4509 0.7869 0.061 Uiso 1 calc GR
H24C H 0.6002 0.4448 0.6925 0.061 Uiso 1 calc GR
N1 N 1.3272(4) 0.78973(16) 0.0995(4) 0.0398(8) Uani 1 d .
H1 H 1.4081 0.8006 0.0465 0.048 Uiso 1 calc R
N2 N 1.1950(4) 0.83677(16) 0.1320(3) 0.0357(7) Uani 1 d .
H2 H 1.1785 0.8824 0.1033 0.043 Uiso 1 calc R
O5 O 0.7408(3) 0.47954(13) 0.9527(2) 0.0301(5) Uani 1 d .
H5A H 0.6707 0.4698 1.0093 0.045 Uiso 1 calc GR
C1 C 0.3595(4) 0.38350(19) 0.0948(4) 0.0309(8) Uani 1 d .
C2 C 0.1871(4) 0.3849(2) 0.1504(4) 0.0326(8) Uani 1 d .
H2A H 0.1075 0.3445 0.1300 0.039 Uiso 1 calc R
C3 C 0.1359(5) 0.4407(2) 0.2289(4) 0.0336(8) Uani 1 d .
C4 C -0.0437(4) 0.4511(2) 0.2777(4) 0.0411(9) Uani 1 d .
H4A H -0.1258 0.4119 0.2395 0.062 Uiso 1 calc GR
H4B H -0.0940 0.4990 0.2460 0.062 Uiso 1 calc GR
H4C H -0.0276 0.4492 0.3795 0.062 Uiso 1 calc GR
N3 N 0.4865(4) 0.43781(16) 0.1340(3) 0.0336(7) Uani 1 d .
O1 O 0.2530(3) 0.49993(15) 0.2688(3) 0.0412(6) Uani 1 d .
O2 O 0.5305(3) 0.44318(17) 0.3978(3) 0.0478(7) Uani 1 d .
O3 O 0.5456(4) 0.55848(16) 0.2606(3) 0.0485(7) Uani 1 d .
O4 O 0.3842(3) 0.33521(14) 0.0044(3) 0.0407(6) Uani 1 d .
S1 S 0.47177(10) 0.48502(5) 0.27209(9) 0.0335(2) Uani 1 d .

loop_
_atom_site_aniso_label
_atom_site_aniso_U_11
_atom_site_aniso_U_22
_atom_site_aniso_U_33
_atom_site_aniso_U_23
_atom_site_aniso_U_13
_atom_site_aniso_U_12
C0AA 0.0348(16) 0.0288(16) 0.0205(18) 0.0034(14) 0.0070(14) -0.0045(14)
C5 0.0418(18) 0.0324(18) 0.043(2) 0.0045(18) 0.0228(16) 0.0034(16)
C6 0.0447(18) 0.0246(16) 0.033(2) 0.0020(16) 0.0149(15) -0.0017(15)
C7 0.0378(17) 0.0327(18) 0.028(2) 0.0057(16) 0.0103(14) -0.0003(15)
C8 0.0387(18) 0.0278(17) 0.037(2) 0.0129(16) 0.0139(15) 0.0049(15)
C9 0.0262(15) 0.0277(16) 0.0303(19) 0.0050(15) 0.0050(13) -0.0026(13)
C10 0.0262(14) 0.0216(15) 0.0305(18) 0.0062(14) 0.0091(13) -0.0002(12)
C11 0.0443(19) 0.0285(17) 0.046(2) 0.0061(17) 0.0237(17) 0.0031(15)
C12 0.0282(15) 0.0315(17) 0.040(2) 0.0103(17) 0.0070(14) -0.0042(14)
C13 0.0265(14) 0.0225(15) 0.0277(18) 0.0005(14) 0.0075(13) -0.0041(12)
C14 0.0277(14) 0.0217(15) 0.0289(19) 0.0047(14) 0.0038(13) 0.0012(13)
C15 0.0249(15) 0.0381(19) 0.040(2) 0.0084(17) 0.0129(14) 0.0060(14)
C16 0.0298(17) 0.0327(17) 0.040(2) 0.0108(17) 0.0119(15) 0.0099(14)
C17 0.0363(17) 0.0258(16) 0.037(2) 0.0049(16) 0.0176(15) 0.0034(14)
C18 0.0425(19) 0.0214(15) 0.036(2) 0.0052(15) 0.0165(16) 0.0043(14)
C19 0.0283(15) 0.0240(16) 0.0247(18) -0.0013(14) 0.0074(13) -0.0004(12)
C20 0.0246(14) 0.0290(16) 0.0265(18) 0.0034(15) 0.0061(13) -0.0007(13)
C21 0.0358(16) 0.0331(18) 0.035(2) -0.0031(17) 0.0027(15) -0.0046(15)
C22 0.0317(16) 0.0388(19) 0.041(2) 0.0077(18) 0.0146(15) 0.0089(15)
C23 0.0321(16) 0.0389(19) 0.038(2) 0.0077(18) 0.0130(15) 0.0050(15)
C24 0.0470(18) 0.043(2) 0.032(2) 0.0045(19) 0.0064(15) -0.0180(18)
N1 0.0472(17) 0.0358(16) 0.042(2) 0.0022(15) 0.0236(15) -0.0007(14)
N2 0.0450(16) 0.0266(15) 0.0385(19) 0.0074(14) 0.0161(13) -0.0022(13)
O5 0.0367(11) 0.0296(11) 0.0266(12) 0.0055(11) 0.0128(9) 0.0008(10)
C1 0.0383(18) 0.0305(17) 0.0245(19) 0.0010(16) 0.0067(14) 0.0018(15)
C2 0.0298(16) 0.0353(18) 0.034(2) -0.0032(17) 0.0082(14) -0.0008(14)
C3 0.0324(16) 0.0367(19) 0.032(2) 0.0042(18) 0.0056(14) 0.0020(14)
C4 0.0317(18) 0.050(2) 0.044(2) -0.0045(19) 0.0133(16) 0.0074(16)
N3 0.0338(14) 0.0423(17) 0.0268(16) -0.0017(15) 0.0120(12) -0.0033(13)
O1 0.0331(11) 0.0428(15) 0.0495(16) -0.0146(13) 0.0123(11) 0.0017(11)
O2 0.0481(14) 0.0681(19) 0.0269(14) 0.0023(14) 0.0045(11) 0.0001(13)
O3 0.0486(14) 0.0480(16) 0.0511(18) -0.0106(14) 0.0144(13) -0.0174(13)
O4 0.0466(14) 0.0400(14) 0.0392(16) -0.0097(13) 0.0182(11) 0.0007(12)
S1 0.0311(4) 0.0417(5) 0.0289(5) -0.0049(4) 0.0088(3) -0.0027(4)

loop_
_atom_type_symbol
_atom_type_description
_atom_type_scat_dispersion_real
_atom_type_scat_dispersion_imag
_atom_type_scat_source
C C 0.0033 0.0016 'International Tables Vol C Tables 4.2.6.8 and 6.1.1.4'
H H 0.0000 0.0000 'International Tables Vol C Tables 4.2.6.8 and 6.1.1.4'
N N 0.0061 0.0033 'International Tables Vol C Tables 4.2.6.8 and 6.1.1.4'
O O 0.0106 0.0060 'International Tables Vol C Tables 4.2.6.8 and 6.1.1.4'
S S 0.1246 0.1234 'International Tables Vol C Tables 4.2.6.8 and 6.1.1.4'

loop_
_geom_angle_atom_site_label_1
_geom_angle_atom_site_label_2
_geom_angle_atom_site_label_3
_geom_angle
C19 C0AA C23 101.9(3)
C24 C0AA C19 115.6(3)
C24 C0AA C23 110.4(3)
O5 C0AA C19 109.4(2)
O5 C0AA C23 112.5(3)
O5 C0AA C24 107.1(3)
C6 C5 H5 125.7
N1 C5 H5 125.7
N1 C5 C6 108.7(3)
C5 C6 C11 131.8(3)
C7 C6 C5 105.9(3)
C7 C6 C11 122.1(3)
C6 C7 C8 126.0(3)
N2 C7 C6 107.8(3)
N2 C7 C8 126.1(3)
C7 C8 H8A 109.7
C7 C8 H8B 109.7
C7 C8 C9 109.9(3)
H8A C8 H8B 108.2
C9 C8 H8A 109.7
C9 C8 H8B 109.7
C8 C9 H9 107.5
C8 C9 C10 113.0(2)
C10 C9 H9 107.5
C16 C9 C8 109.1(3)
C16 C9 H9 107.5
C16 C9 C10 111.9(3)
C11 C10 C9 107.8(3)
C11 C10 C13 108.5(3)
C12 C10 C9 111.4(3)
C12 C10 C11 108.9(3)
C12 C10 C13 111.6(3)
C13 C10 C9 108.5(2)
C6 C11 C10 110.2(3)
C6 C11 H11A 109.6
C6 C11 H11B 109.6
C10 C11 H11A 109.6
C10 C11 H11B 109.6
H11A C11 H11B 108.1
C10 C12 H12A 109.5
C10 C12 H12B 109.5
C10 C12 H12C 109.5
H12A C12 H12B 109.5
H12A C12 H12C 109.5
H12B C12 H12C 109.5
C10 C13 H13 106.2
C14 C13 C10 111.6(2)
C14 C13 H13 106.2
C17 C13 C10 114.0(2)
C17 C13 H13 106.2
C17 C13 C14 112.0(3)
C13 C14 H14 108.9
C15 C14 C13 109.5(3)
C15 C14 H14 108.9
C20 C14 C13 109.2(2)
C20 C14 H14 108.9
C20 C14 C15 111.4(2)
C14 C15 H15A 109.0
C14 C15 H15B 109.0
H15A C15 H15B 107.8
C16 C15 C14 112.8(3)
C16 C15 H15A 109.0
C16 C15 H15B 109.0
C9 C16 H16A 109.0
C9 C16 H16B 109.0
C15 C16 C9 113.0(3)
C15 C16 H16A 109.0
C15 C16 H16B 109.0
H16A C16 H16B 107.8
C13 C17 H17A 108.9
C13 C17 H17B 108.9
H17A C17 H17B 107.7
C18 C17 C13 113.3(3)
C18 C17 H17A 108.9
C18 C17 H17B 108.9
C17 C18 H18A 109.6
C17 C18 H18B 109.6
C17 C18 C19 110.2(3)
H18A C18 H18B 108.1
C19 C18 H18A 109.6
C19 C18 H18B 109.6
C18 C19 C0AA 117.5(3)
C18 C19 C21 109.5(3)
C20 C19 C0AA 99.9(2)
C20 C19 C18 108.4(3)
C20 C19 C21 112.3(3)
C21 C19 C0AA 109.0(3)
C14 C20 C19 114.8(2)
C14 C20 H20 106.4
C14 C20 C22 118.7(3)
C19 C20 H20 106.4
C19 C20 C22 103.2(3)
C22 C20 H20 106.4
C19 C21 H21A 109.5
C19 C21 H21B 109.5
C19 C21 H21C 109.5
H21A C21 H21B 109.5
H21A C21 H21C 109.5
H21B C21 H21C 109.5
C20 C22 H22A 110.9
C20 C22 H22B 110.9
H22A C22 H22B 108.9
C23 C22 C20 104.5(3)
C23 C22 H22A 110.9
C23 C22 H22B 110.9
C0AA C23 H23A 110.5
C0AA C23 H23B 110.5
C22 C23 C0AA 106.4(3)
C22 C23 H23A 110.5
C22 C23 H23B 110.5
H23A C23 H23B 108.6
C0AA C24 H24A 109.5
C0AA C24 H24B 109.5
C0AA C24 H24C 109.5
H24A C24 H24B 109.5
H24A C24 H24C 109.5
H24B C24 H24C 109.5
C5 N1 H1 125.6
C5 N1 N2 108.8(3)
N2 N1 H1 125.6
C7 N2 N1 108.7(3)
C7 N2 H2 125.6
N1 N2 H2 125.6
C0AA O5 H5A 109.5
N3 C1 C2 119.6(3)
O4 C1 C2 119.4(3)
O4 C1 N3 120.9(3)
C1 C2 H2A 118.1
C3 C2 C1 123.8(3)
C3 C2 H2A 118.1
C2 C3 C4 127.7(3)
C2 C3 O1 120.4(3)
O1 C3 C4 111.8(3)
C3 C4 H4A 109.5
C3 C4 H4B 109.5
C3 C4 H4C 109.5
H4A C4 H4B 109.5
H4A C4 H4C 109.5
H4B C4 H4C 109.5
C1 N3 S1 118.5(2)
C3 O1 S1 117.2(2)
N3 S1 O1 105.20(14)
O2 S1 N3 111.94(16)
O2 S1 O1 106.05(15)
O2 S1 O3 118.22(17)
O3 S1 N3 110.44(17)
O3 S1 O1 103.72(16)

loop_
_geom_bond_atom_site_label_1
_geom_bond_atom_site_label_2
_geom_bond_distance
C0AA C19 1.550(4)
C0AA C23 1.556(5)
C0AA C24 1.527(5)
C0AA O5 1.455(4)
C5 H5 0.9300
C5 C6 1.395(5)
C5 N1 1.325(5)
C6 C7 1.384(5)
C6 C11 1.509(5)
C7 C8 1.483(5)
C7 N2 1.351(4)
C8 H8A 0.9700
C8 H8B 0.9700
C8 C9 1.544(4)
C9 H9 0.9800
C9 C10 1.560(4)
C9 C16 1.526(5)
C10 C11 1.557(5)
C10 C12 1.530(5)
C10 C13 1.558(4)
C11 H11A 0.9700
C11 H11B 0.9700
C12 H12A 0.9600
C12 H12B 0.9600
C12 H12C 0.9600
C13 H13 0.9800
C13 C14 1.546(4)
C13 C17 1.533(4)
C14 H14 0.9800
C14 C15 1.533(4)
C14 C20 1.532(4)
C15 H15A 0.9700
C15 H15B 0.9700
C15 C16 1.512(5)
C16 H16A 0.9700
C16 H16B 0.9700
C17 H17A 0.9700
C17 H17B 0.9700
C17 C18 1.533(5)
C18 H18A 0.9700
C18 H18B 0.9700
C18 C19 1.537(5)
C19 C20 1.536(4)
C19 C21 1.544(5)
C20 H20 0.9800
C20 C22 1.543(5)
C21 H21A 0.9600
C21 H21B 0.9600
C21 H21C 0.9600
C22 H22A 0.9700
C22 H22B 0.9700
C22 C23 1.536(5)
C23 H23A 0.9700
C23 H23B 0.9700
C24 H24A 0.9600
C24 H24B 0.9600
C24 H24C 0.9600
N1 H1 0.8600
N1 N2 1.356(4)
N2 H2 0.8600
O5 H5A 0.8200
C1 C2 1.450(5)
C1 N3 1.359(4)
C1 O4 1.250(4)
C2 H2A 0.9300
C2 C3 1.333(5)
C3 C4 1.480(5)
C3 O1 1.379(4)
C4 H4A 0.9600
C4 H4B 0.9600
C4 H4C 0.9600
N3 S1 1.579(3)
O1 S1 1.631(2)
O2 S1 1.423(3)
O3 S1 1.427(3)

loop_
_geom_hbond_atom_site_label_D
_geom_hbond_atom_site_label_H
_geom_hbond_atom_site_label_A
_geom_hbond_distance_DH
_geom_hbond_distance_HA
_geom_hbond_distance_DA
_geom_hbond_angle_DHA
_geom_hbond_site_symmetry_A
N1 H1 O4 0.86 1.78 2.608(4) 159.6 2_755
N2 H2 O5 0.86 1.93 2.729(4) 154.1 2_756
O5 H5A N3 0.82 2.02 2.834(3) 174.0 1_556

loop_
_geom_torsion_atom_site_label_1
_geom_torsion_atom_site_label_2
_geom_torsion_atom_site_label_3
_geom_torsion_atom_site_label_4
_geom_torsion
C0AA C19 C20 C14 178.2(3)
C0AA C19 C20 C22 47.5(3)
C5 C6 C7 C8 -175.8(4)
C5 C6 C7 N2 0.5(4)
C5 C6 C11 C10 152.3(4)
C5 N1 N2 C7 -0.3(4)
C6 C5 N1 N2 0.5(4)
C6 C7 C8 C9 -9.2(5)
C6 C7 N2 N1 -0.1(4)
C7 C6 C11 C10 -22.0(5)
C7 C8 C9 C10 41.5(4)
C7 C8 C9 C16 166.7(3)
C8 C7 N2 N1 176.1(4)
C8 C9 C10 C11 -64.3(4)
C8 C9 C10 C12 55.1(4)
C8 C9 C10 C13 178.3(3)
C8 C9 C16 C15 -178.9(3)
C9 C10 C11 C6 51.4(4)
C9 C10 C13 C14 -58.1(3)
C9 C10 C13 C17 173.8(3)
C10 C9 C16 C15 -53.1(4)
C10 C13 C14 C15 58.1(3)
C10 C13 C14 C20 -179.6(2)
C10 C13 C17 C18 -178.5(3)
C11 C6 C7 C8 -0.3(6)
C11 C6 C7 N2 176.0(3)
C11 C10 C13 C14 -175.0(3)
C11 C10 C13 C17 56.9(4)
C12 C10 C11 C6 -69.6(4)
C12 C10 C13 C14 65.0(3)
C12 C10 C13 C17 -63.1(4)
C13 C10 C11 C6 168.8(3)
C13 C14 C15 C16 -54.6(4)
C13 C14 C20 C19 55.0(4)
C13 C14 C20 C22 177.7(3)
C13 C17 C18 C19 -56.6(4)
C14 C13 C17 C18 53.6(4)
C14 C15 C16 C9 53.0(4)
C14 C20 C22 C23 -159.1(3)
C15 C14 C20 C19 176.1(3)
C15 C14 C20 C22 -61.2(4)
C16 C9 C10 C11 172.1(3)
C16 C9 C10 C12 -68.5(3)
C16 C9 C10 C13 54.7(4)
C17 C13 C14 C15 -172.8(3)
C17 C13 C14 C20 -50.5(3)
C17 C18 C19 C0AA 168.6(3)
C17 C18 C19 C20 56.5(4)
C17 C18 C19 C21 -66.3(4)
C18 C19 C20 C14 -58.4(4)
C18 C19 C20 C22 170.9(3)
C19 C0AA C23 C22 27.1(4)
C19 C20 C22 C23 -30.8(4)
C20 C14 C15 C16 -175.6(3)
C20 C22 C23 C0AA 2.0(4)
C21 C19 C20 C14 62.8(4)
C21 C19 C20 C22 -67.9(3)
C23 C0AA C19 C18 -162.2(3)
C23 C0AA C19 C20 -45.4(3)
C23 C0AA C19 C21 72.5(3)
C24 C0AA C19 C18 -42.5(4)
C24 C0AA C19 C20 74.4(3)
C24 C0AA C19 C21 -167.8(3)
C24 C0AA C23 C22 -96.3(3)
N1 C5 C6 C7 -0.6(4)
N1 C5 C6 C11 -175.6(4)
N2 C7 C8 C9 175.2(3)
O5 C0AA C19 C18 78.6(3)
O5 C0AA C19 C20 -164.6(3)
O5 C0AA C19 C21 -46.7(3)
O5 C0AA C23 C22 144.1(3)
C1 C2 C3 C4 173.1(4)
C1 C2 C3 O1 -3.7(6)
C1 N3 S1 O1 -39.6(3)
C1 N3 S1 O2 75.2(3)
C1 N3 S1 O3 -150.9(3)
C2 C1 N3 S1 18.9(4)
C2 C3 O1 S1 -23.1(4)
C3 O1 S1 N3 42.0(3)
C3 O1 S1 O2 -76.8(3)
C3 O1 S1 O3 158.0(3)
C4 C3 O1 S1 159.6(2)
N3 C1 C2 C3 6.5(5)
O4 C1 C2 C3 -168.8(3)
O4 C1 N3 S1 -165.8(3)
